data_2233434
loop_
_publ_author_name
'Stetskiv, Andrij'
'Tarasiuk, Ivan'
'Rozdzynska-Kielbik, Beata'
'Oshchapovsky, Igor'
'Pavlyuk, Volodymyr'

_publ_section_title
;
 Terbium (lithium zinc) distannide, TbLi~1{--~<i>x</i>}Zn~<i>x~</i>Sn~2~
 (<i>x</i> = 0.2)
;
_journal_coeditor_code FI2120
_journal_issue 2
_journal_name_full 'Acta Crystallographica Section E'
_journal_page_first i16
_journal_paper_doi 10.1107/S1600536812002103
_journal_volume 68
_journal_year 2012
_chemical_formula_iupac 'Tb Li0.8 Zn0.2 Sn2'
_chemical_formula_moiety 'Li0.8 Sn2 Tb Zn0.2'
_chemical_formula_sum 'Li0.8 Sn2 Tb Zn0.2'
_chemical_formula_weight 414.85
_chemical_name_systematic 'terbium (lithium zinc) distannide'
_space_group_IT_number 63
_symmetry_cell_setting orthorhombic
_symmetry_space_group_name_Hall '-C 2c 2'
_symmetry_space_group_name_H-M 'C m c m'
_atom_sites_solution_primary direct
_atom_sites_solution_secondary difmap
_audit_creation_method SHELXL-97
_cell_angle_alpha 90.00
_cell_angle_beta 90.00
_cell_angle_gamma 90.00
_cell_formula_units_Z 4
_cell_length_a 4.4495(7)
_cell_length_b 17.699(3)
_cell_length_c 4.3978(7)
_cell_measurement_reflns_used 261
_cell_measurement_temperature 293(2)
_cell_measurement_theta_max 27.95
_cell_measurement_theta_min 4.61
_cell_volume 346.33(10)
_computing_cell_refinement 'CrysAlis CCD (Oxford Diffraction, 2008)'
_computing_data_collection 'CrysAlis CCD (Oxford Diffraction, 2008)'
_computing_data_reduction 'CrysAlis RED (Oxford Diffraction, 2008)'
_computing_molecular_graphics 'DIAMOND (Brandenburg, 2006)'
_computing_publication_material 'SHELXL97 (Sheldrick, 2008)'
_computing_structure_refinement 'SHELXL97 (Sheldrick, 2008)'
_computing_structure_solution 'SHELXS97 (Sheldrick, 2008)'
_diffrn_ambient_temperature 293(2)
_diffrn_detector_area_resol_mean 0
_diffrn_measured_fraction_theta_full 0.996
_diffrn_measured_fraction_theta_max 0.996
_diffrn_measurement_device_type 'Oxford Diffraction Xcalibur3 CCD'
_diffrn_measurement_method '\w scans'
_diffrn_radiation_monochromator graphite
_diffrn_radiation_source 'fine-focus sealed tube'
_diffrn_radiation_type MoK\a
_diffrn_radiation_wavelength 0.71073
_diffrn_reflns_av_R_equivalents 0.0408
_diffrn_reflns_av_sigmaI/netI 0.0314
_diffrn_reflns_limit_h_max 5
_diffrn_reflns_limit_h_min -5
_diffrn_reflns_limit_k_max 23
_diffrn_reflns_limit_k_min -17
_diffrn_reflns_limit_l_max 5
_diffrn_reflns_limit_l_min -5
_diffrn_reflns_number 1198
_diffrn_reflns_theta_full 27.95
_diffrn_reflns_theta_max 27.95
_diffrn_reflns_theta_min 4.61
_diffrn_standards_decay_% 0
_diffrn_standards_interval_count 0
_diffrn_standards_interval_time 0
_diffrn_standards_number 0
_exptl_absorpt_coefficient_mu 35.552
_exptl_absorpt_correction_T_max 0.658
_exptl_absorpt_correction_T_min 0.344
_exptl_absorpt_correction_type analytical
_exptl_absorpt_process_details '(CrysAlis RED; Oxford Diffraction, 2008)'
_exptl_crystal_colour 'metallic dark grey'
_exptl_crystal_density_diffrn 7.956
_exptl_crystal_density_method 'not measured'
_exptl_crystal_description prism
_exptl_crystal_F_000 693.6
_exptl_crystal_size_max 0.08
_exptl_crystal_size_mid 0.04
_exptl_crystal_size_min 0.02
_refine_diff_density_max 2.145
_refine_diff_density_min -2.644
_refine_ls_extinction_coef 0.0039(4)
_refine_ls_extinction_expression Fc^*^=kFc[1+0.001xFc^2^\l^3^/sin(2\q)]^-1/4^
_refine_ls_extinction_method 'SHELXL97 (Sheldrick, 2008)'
_refine_ls_goodness_of_fit_ref 1.189
_refine_ls_matrix_type full
_refine_ls_number_parameters 20
_refine_ls_number_reflns 261
_refine_ls_number_restraints 0
_refine_ls_restrained_S_all 1.189
_refine_ls_R_factor_all 0.0460
_refine_ls_R_factor_gt 0.0270
_refine_ls_shift/su_max 0.000
_refine_ls_shift/su_mean 0.000
_refine_ls_structure_factor_coef Fsqd
_refine_ls_weighting_details 'calc w=1/[\s^2^(Fo^2^)+(0.0272P)^2^+2.6711P] where P=(Fo^2^+2Fc^2^)/3'
_refine_ls_weighting_scheme calc
_refine_ls_wR_factor_gt 0.0544
_refine_ls_wR_factor_ref 0.0664
_reflns_number_gt 190
_reflns_number_total 261
_reflns_threshold_expression I>2sigma(I)
_cod_data_source_file fi2120.cif
_cod_data_source_block I
_cod_original_cell_volume 346.33(9)
_cod_database_code 2233434
_cod_database_fobs_code 2233434

loop_
_symmetry_equiv_pos_as_xyz
'x, y, z'
'-x, -y, z+1/2'
'-x, y, -z+1/2'
'x, -y, -z'
'x+1/2, y+1/2, z'
'-x+1/2, -y+1/2, z+1/2'
'-x+1/2, y+1/2, -z+1/2'
'x+1/2, -y+1/2, -z'
'-x, -y, -z'
'x, y, -z-1/2'
'x, -y, z-1/2'
'-x, y, z'
'-x+1/2, -y+1/2, -z'
'x+1/2, y+1/2, -z-1/2'
'x+1/2, -y+1/2, z-1/2'
'-x+1/2, y+1/2, z'

loop_
_atom_site_type_symbol
_atom_site_label
_atom_site_fract_x
_atom_site_fract_y
_atom_site_fract_z
_atom_site_U_iso_or_equiv
_atom_site_adp_type
_atom_site_calc_flag
_atom_site_refinement_flags
_atom_site_occupancy
_atom_site_symmetry_multiplicity
Tb Tb1 0.0000 0.39911(5) 0.2500 0.0156(4) Uani d S 1 4
Sn Sn1 0.0000 0.06101(10) 0.2500 0.0296(6) Uani d S 1 4
Sn Sn2 0.0000 0.75076(8) 0.2500 0.0274(6) Uani d S 1 4
Zn Zn 0.0000 0.1960(5) 0.2500 0.022(3) Uani d SP 0.198(11) 4
Li Li 0.0000 0.1960(5) 0.2500 0.022(3) Uani d SP 0.80 4

loop_
_atom_site_aniso_label
_atom_site_aniso_U_11
_atom_site_aniso_U_22
_atom_site_aniso_U_33
_atom_site_aniso_U_12
_atom_site_aniso_U_13
_atom_site_aniso_U_23
Tb1 0.0152(5) 0.0167(5) 0.0149(6) 0.000 0.000 0.000
Sn1 0.0132(8) 0.0638(16) 0.0119(9) 0.000 0.000 0.000
Sn2 0.0180(8) 0.0423(14) 0.0220(10) 0.000 0.000 0.000
Zn 0.019(5) 0.024(5) 0.022(6) 0.000 0.000 0.000
Li 0.019(5) 0.024(5) 0.022(6) 0.000 0.000 0.000

loop_
_atom_type_symbol
_atom_type_description
_atom_type_scat_dispersion_real
_atom_type_scat_dispersion_imag
_atom_type_scat_source
Tb Tb -0.1723 4.1537 'International Tables Vol C Tables 4.2.6.8 and 6.1.1.4'
Sn Sn -0.6537 1.4246 'International Tables Vol C Tables 4.2.6.8 and 6.1.1.4'
Zn Zn 0.2839 1.4301 'International Tables Vol C Tables 4.2.6.8 and 6.1.1.4'
Li Li -0.0003 0.0001 'International Tables Vol C Tables 4.2.6.8 and 6.1.1.4'

loop_
_geom_angle_atom_site_label_1
_geom_angle_atom_site_label_2
_geom_angle_atom_site_label_3
_geom_angle_site_symmetry_1
_geom_angle_site_symmetry_3
_geom_angle
Sn1 Tb1 Sn1 13_556 13_455 154.57(8)
Sn1 Tb1 Sn1 13_556 13_456 87.86(2)
Sn1 Tb1 Sn1 13_455 13_456 86.59(2)
Sn1 Tb1 Sn1 13_556 13 86.59(2)
Sn1 Tb1 Sn1 13_455 13 87.86(2)
Sn1 Tb1 Sn1 13_456 13 154.57(8)
Sn1 Tb1 Sn2 13_556 5_445 128.06(4)
Sn1 Tb1 Sn2 13_455 5_445 73.71(3)
Sn1 Tb1 Sn2 13_456 5_445 73.71(3)
Sn1 Tb1 Sn2 13 5_445 128.06(4)
Sn1 Tb1 Sn2 13_556 5_545 73.71(3)
Sn1 Tb1 Sn2 13_455 5_545 128.06(4)
Sn1 Tb1 Sn2 13_456 5_545 128.06(4)
Sn1 Tb1 Sn2 13 5_545 73.71(3)
Sn2 Tb1 Sn2 5_445 5_545 80.55(4)
Sn1 Tb1 Sn2 13_556 9_565 127.38(4)
Sn1 Tb1 Sn2 13_455 9_565 74.44(3)
Sn1 Tb1 Sn2 13_456 9_565 127.38(4)
Sn1 Tb1 Sn2 13 9_565 74.44(3)
Sn2 Tb1 Sn2 5_445 9_565 54.030(13)
Sn2 Tb1 Sn2 5_545 9_565 54.030(13)
Sn1 Tb1 Sn2 13_556 9_566 74.44(3)
Sn1 Tb1 Sn2 13_455 9_566 127.38(4)
Sn1 Tb1 Sn2 13_456 9_566 74.44(3)
Sn1 Tb1 Sn2 13 9_566 127.38(4)
Sn2 Tb1 Sn2 5_445 9_566 54.030(13)
Sn2 Tb1 Sn2 5_545 9_566 54.030(13)
Sn2 Tb1 Sn2 9_565 9_566 79.32(4)
Sn1 Tb1 Li 13_556 13_455 164.43(14)
Sn1 Tb1 Li 13_455 13_455 41.00(13)
Sn1 Tb1 Li 13_456 13_455 95.41(3)
Sn1 Tb1 Li 13 13_455 96.57(3)
Sn2 Tb1 Li 5_445 13_455 39.97(9)
Sn2 Tb1 Li 5_545 13_455 92.49(12)
Sn2 Tb1 Li 9_565 13_455 40.55(9)
Sn2 Tb1 Li 9_566 13_455 91.74(12)
Sn1 Tb1 Zn 13_556 13_455 164.43(14)
Sn1 Tb1 Zn 13_455 13_455 41.00(13)
Sn1 Tb1 Zn 13_456 13_455 95.41(3)
Sn1 Tb1 Zn 13 13_455 96.57(3)
Sn2 Tb1 Zn 5_445 13_455 39.97(9)
Sn2 Tb1 Zn 5_545 13_455 92.49(12)
Sn2 Tb1 Zn 9_565 13_455 40.55(9)
Sn2 Tb1 Zn 9_566 13_455 91.74(12)
Li Tb1 Zn 13_455 13_455 0.0(3)
Sn1 Tb1 Li 13_556 13_556 41.00(13)
Sn1 Tb1 Li 13_455 13_556 164.43(14)
Sn1 Tb1 Li 13_456 13_556 96.57(3)
Sn1 Tb1 Li 13 13_556 95.41(3)
Sn2 Tb1 Li 5_445 13_556 92.49(12)
Sn2 Tb1 Li 5_545 13_556 39.97(9)
Sn2 Tb1 Li 9_565 13_556 91.74(12)
Sn2 Tb1 Li 9_566 13_556 40.55(9)
Li Tb1 Li 13_455 13_556 123.4(3)
Zn Tb1 Li 13_455 13_556 123.4(3)
Sn1 Tb1 Zn 13_556 13_556 41.00(13)
Sn1 Tb1 Zn 13_455 13_556 164.43(14)
Sn1 Tb1 Zn 13_456 13_556 96.57(3)
Sn1 Tb1 Zn 13 13_556 95.41(3)
Sn2 Tb1 Zn 5_445 13_556 92.49(12)
Sn2 Tb1 Zn 5_545 13_556 39.97(9)
Sn2 Tb1 Zn 9_565 13_556 91.74(12)
Sn2 Tb1 Zn 9_566 13_556 40.55(9)
Li Tb1 Zn 13_455 13_556 123.4(3)
Zn Tb1 Zn 13_455 13_556 123.4(3)
Li Tb1 Zn 13_556 13_556 0.0(3)
Zn Sn1 Sn1 . 9 134.48(5)
Zn Sn1 Sn1 . 9_556 134.48(5)
Sn1 Sn1 Sn1 9 9_556 91.03(10)
Zn Sn1 Tb1 . 13_556 77.28(4)
Sn1 Sn1 Tb1 9 13_556 130.05(5)
Sn1 Sn1 Tb1 9_556 13_556 70.427(15)
Zn Sn1 Tb1 . 13_455 77.28(4)
Sn1 Sn1 Tb1 9 13_455 70.427(15)
Sn1 Sn1 Tb1 9_556 13_455 130.05(5)
Tb1 Sn1 Tb1 13_556 13_455 154.57(8)
Zn Sn1 Tb1 . 13 77.28(4)
Sn1 Sn1 Tb1 9 13 70.427(15)
Sn1 Sn1 Tb1 9_556 13 130.05(5)
Tb1 Sn1 Tb1 13_556 13 86.59(2)
Tb1 Sn1 Tb1 13_455 13 87.86(2)
Zn Sn1 Tb1 . 13_456 77.28(4)
Sn1 Sn1 Tb1 9 13_456 130.05(5)
Sn1 Sn1 Tb1 9_556 13_456 70.427(15)
Tb1 Sn1 Tb1 13_556 13_456 87.86(2)
Tb1 Sn1 Tb1 13_455 13_456 86.59(2)
Tb1 Sn1 Tb1 13 13_456 154.57(8)
Zn Sn1 Tb1 . 5_445 142.173(19)
Sn1 Sn1 Tb1 9 5_445 56.40(4)
Sn1 Sn1 Tb1 9_556 5_445 56.40(4)
Tb1 Sn1 Tb1 13_556 5_445 126.82(4)
Tb1 Sn1 Tb1 13_455 5_445 75.43(3)
Tb1 Sn1 Tb1 13 5_445 126.82(4)
Tb1 Sn1 Tb1 13_456 5_445 75.43(3)
Zn Sn1 Tb1 . 5_545 142.173(19)
Sn1 Sn1 Tb1 9 5_545 56.40(4)
Sn1 Sn1 Tb1 9_556 5_545 56.40(4)
Tb1 Sn1 Tb1 13_556 5_545 75.43(3)
Tb1 Sn1 Tb1 13_455 5_545 126.82(4)
Tb1 Sn1 Tb1 13 5_545 75.43(3)
Tb1 Sn1 Tb1 13_456 5_545 126.82(4)
Tb1 Sn1 Tb1 5_445 5_545 75.65(4)
Li Sn2 Zn 9_566 9_566 0.0
Li Sn2 Li 9_566 9_565 133.6(4)
Zn Sn2 Li 9_566 9_565 133.6(4)
Li Sn2 Zn 9_566 9_565 133.6(4)
Zn Sn2 Zn 9_566 9_565 133.6(4)
Li Sn2 Zn 9_565 9_565 0.0(4)
Li Sn2 Li 9_566 5_455 99.05(15)
Zn Sn2 Li 9_566 5_455 99.05(15)
Li Sn2 Li 9_565 5_455 99.05(15)
Zn Sn2 Li 9_565 5_455 99.05(15)
Li Sn2 Zn 9_566 5_455 99.05(15)
Zn Sn2 Zn 9_566 5_455 99.05(15)
Li Sn2 Zn 9_565 5_455 99.05(15)
Zn Sn2 Zn 9_565 5_455 99.05(15)
Li Sn2 Zn 5_455 5_455 0.0
Li Sn2 Li 9_566 5 99.05(15)
Zn Sn2 Li 9_566 5 99.05(15)
Li Sn2 Li 9_565 5 99.05(15)
Zn Sn2 Li 9_565 5 99.05(15)
Li Sn2 Li 5_455 5 132.9(4)
Zn Sn2 Li 5_455 5 132.9(4)
Li Sn2 Zn 9_566 5 99.05(15)
Zn Sn2 Zn 9_566 5 99.05(15)
Li Sn2 Zn 9_565 5 99.05(15)
Zn Sn2 Zn 9_565 5 99.05(15)
Li Sn2 Zn 5_455 5 132.9(4)
Zn Sn2 Zn 5_455 5 132.9(4)
Li Sn2 Zn 5 5 0.0(4)
Li Sn2 Sn2 9_566 13_465 130.50(8)
Zn Sn2 Sn2 9_566 13_465 130.50(8)
Li Sn2 Sn2 9_565 13_465 50.01(8)
Zn Sn2 Sn2 9_565 13_465 50.01(8)
Li Sn2 Sn2 5_455 13_465 49.05(7)
Zn Sn2 Sn2 5_455 13_465 49.05(7)
Li Sn2 Sn2 5 13_465 130.43(9)
Zn Sn2 Sn2 5 13_465 130.43(9)
Li Sn2 Sn2 9_566 13_566 50.01(8)
Zn Sn2 Sn2 9_566 13_566 50.01(8)
Li Sn2 Sn2 9_565 13_566 130.50(8)
Zn Sn2 Sn2 9_565 13_566 130.50(8)
Li Sn2 Sn2 5_455 13_566 130.43(9)
Zn Sn2 Sn2 5_455 13_566 130.43(9)
Li Sn2 Sn2 5 13_566 49.05(7)
Zn Sn2 Sn2 5 13_566 49.05(7)
Sn2 Sn2 Sn2 13_465 13_566 179.01(11)
Li Sn2 Sn2 9_566 13_466 50.01(8)
Zn Sn2 Sn2 9_566 13_466 50.01(8)
Li Sn2 Sn2 9_565 13_466 130.50(8)
Zn Sn2 Sn2 9_565 13_466 130.50(8)
Li Sn2 Sn2 5_455 13_466 49.05(7)
Zn Sn2 Sn2 5_455 13_466 49.05(7)
Li Sn2 Sn2 5 13_466 130.43(9)
Zn Sn2 Sn2 5 13_466 130.43(9)
Sn2 Sn2 Sn2 13_465 13_466 89.326(13)
Sn2 Sn2 Sn2 13_566 13_466 90.665(13)
Li Sn2 Sn2 9_566 13_565 130.50(8)
Zn Sn2 Sn2 9_566 13_565 130.50(8)
Li Sn2 Sn2 9_565 13_565 50.01(8)
Zn Sn2 Sn2 9_565 13_565 50.01(8)
Li Sn2 Sn2 5_455 13_565 130.43(9)
Zn Sn2 Sn2 5_455 13_565 130.43(9)
Li Sn2 Sn2 5 13_565 49.05(7)
Zn Sn2 Sn2 5 13_565 49.05(7)
Sn2 Sn2 Sn2 13_465 13_565 90.665(13)
Sn2 Sn2 Sn2 13_566 13_565 89.326(13)
Sn2 Sn2 Sn2 13_466 13_565 179.01(11)
Sn1 Zn Sn2 . 9_566 113.2(2)
Sn1 Zn Sn2 . 9_565 113.2(2)
Sn2 Zn Sn2 9_566 9_565 133.6(4)
Sn1 Zn Sn2 . 5_545 113.5(2)
Sn2 Zn Sn2 9_566 5_545 80.95(15)
Sn2 Zn Sn2 9_565 5_545 80.95(15)
Sn1 Zn Sn2 . 5_445 113.5(2)
Sn2 Zn Sn2 9_566 5_445 80.95(15)
Sn2 Zn Sn2 9_565 5_445 80.95(15)
Sn2 Zn Sn2 5_545 5_445 132.9(4)
Sn1 Zn Tb1 . 13_455 61.72(13)
Sn2 Zn Tb1 9_566 13_455 139.08(5)
Sn2 Zn Tb1 9_565 13_455 67.52(6)
Sn2 Zn Tb1 5_545 13_455 139.77(5)
Sn2 Zn Tb1 5_445 13_455 67.36(6)
Sn1 Zn Tb1 . 13_556 61.72(13)
Sn2 Zn Tb1 9_566 13_556 67.52(6)
Sn2 Zn Tb1 9_565 13_556 139.08(5)
Sn2 Zn Tb1 5_545 13_556 67.36(6)
Sn2 Zn Tb1 5_445 13_556 139.77(5)
Tb1 Zn Tb1 13_455 13_556 123.4(3)
Sn1 Zn Tb1 . 13_456 61.72(13)
Sn2 Zn Tb1 9_566 13_456 67.52(6)
Sn2 Zn Tb1 9_565 13_456 139.08(5)
Sn2 Zn Tb1 5_545 13_456 139.77(5)
Sn2 Zn Tb1 5_445 13_456 67.36(6)
Tb1 Zn Tb1 13_455 13_456 76.49(11)
Tb1 Zn Tb1 13_556 13_456 77.56(11)
Sn1 Zn Tb1 . 13 61.72(13)
Sn2 Zn Tb1 9_566 13 139.08(5)
Sn2 Zn Tb1 9_565 13 67.52(6)
Sn2 Zn Tb1 5_545 13 67.36(6)
Sn2 Zn Tb1 5_445 13 139.77(5)
Tb1 Zn Tb1 13_455 13 77.56(11)
Tb1 Zn Tb1 13_556 13 76.49(11)
Tb1 Zn Tb1 13_456 13 123.4(3)

loop_
_geom_bond_atom_site_label_1
_geom_bond_atom_site_label_2
_geom_bond_site_symmetry_2
_geom_bond_distance
Tb1 Sn1 13_556 3.2067(6)
Tb1 Sn1 13_455 3.2067(6)
Tb1 Sn1 13_456 3.2067(6)
Tb1 Sn1 13 3.2067(6)
Tb1 Sn2 5_445 3.4414(13)
Tb1 Sn2 5_545 3.4414(13)
Tb1 Sn2 9_565 3.4454(14)
Tb1 Sn2 9_566 3.4454(14)
Tb1 Li 13_455 3.552(4)
Tb1 Zn 13_455 3.552(4)
Tb1 Li 13_556 3.552(4)
Tb1 Zn 13_556 3.552(4)
Sn1 Zn . 2.389(9)
Sn1 Sn1 9 3.082(3)
Sn1 Sn1 9_556 3.082(3)
Sn1 Tb1 13_556 3.2067(6)
Sn1 Tb1 13_455 3.2067(6)
Sn1 Tb1 13 3.2067(6)
Sn1 Tb1 13_456 3.2067(6)
Sn1 Tb1 5_445 3.6277(15)
Sn1 Tb1 5_545 3.6277(15)
Sn2 Li 9_566 2.392(4)
Sn2 Zn 9_566 2.392(4)
Sn2 Li 9_565 2.392(4)
Sn2 Zn 9_565 2.392(4)
Sn2 Li 5_455 2.427(4)
Sn2 Zn 5_455 2.427(4)
Sn2 Li 5 2.427(4)
Sn2 Zn 5 2.427(4)
Sn2 Sn2 13_465 3.1282(4)
Sn2 Sn2 13_566 3.1282(4)
Sn2 Sn2 13_466 3.1282(4)
Sn2 Sn2 13_565 3.1282(4)
Zn Sn2 9_566 2.392(4)
Zn Sn2 9_565 2.392(4)
Zn Sn2 5_545 2.427(4)
Zn Sn2 5_445 2.427(4)
Zn Tb1 13_455 3.552(4)
Zn Tb1 13_556 3.552(4)
Zn Tb1 13_456 3.552(4)
Zn Tb1 13 3.552(4)
